data_1525822
loop_
_publ_author_name
'Correll, S.'
'Schnick, W.'

_publ_section_title
;
 Synthese, Kristallstruktur und Eigenschaften von Tetranatrium-bis
 (trimetaphosphimato) cuprat(II) decahydrat, Na4 (Cu ((P O2 N H)3)2) .
 10(H2 O)
;
_journal_name_full 'Zeitschrift fuer Anorganische und Allgemeine Chemie'
_journal_page_first 2347
_journal_page_last 2352
_journal_volume 626
_journal_year 2000
_chemical_formula_sum 'Cu H26 N6 Na4 O22 P6'
_chemical_name_systematic 'Na4 (Cu ((P O2 N H)3)2) (H2 O)10'
_space_group_IT_number 2
_symmetry_space_group_name_Hall '-P 1'
_symmetry_space_group_name_H-M 'P -1'
_cell_angle_alpha 94.84
_cell_angle_beta 108.652
_cell_angle_gamma 118.588
_cell_formula_units_Z 1
_cell_length_a 9.1251
_cell_length_b 9.3214
_cell_length_c 9.661
_cell_volume 655.242
_citation_journal_id_ASTM ZAACAB
_cod_data_source_file Correll_ZAACAB_2000_785.cif
_cod_data_source_block H26Cu1N6Na4O22P6
_cod_original_cell_volume 655.2424
_cod_original_formula_sum 'H26 Cu1 N6 Na4 O22 P6'
_cod_database_code 1525822

loop_
_symmetry_equiv_pos_as_xyz
x,y,z
-x,-y,-z

loop_
_atom_site_label
_atom_site_type_symbol
_atom_site_fract_x
_atom_site_fract_y
_atom_site_fract_z
_atom_site_occupancy
_atom_site_U_iso_or_equiv
N1 N-3 0.1911 0.4783 0.6752 1 0.0
H3 H+1 0.563 0.6115 0.9128 1 0.0
O7 O-2 0.248 0.4967 0.3144 1 0.0
H4 H+1 0.1439 0.4385 0.3305 1 0.0
O4 O-2 0.1974 0.6455 0.9077 1 0.0
O2 O-2 0.2906 0.2948 0.8309 1 0.0
H5 H+1 0.2255 0.46 0.2358 1 0.0
P2 P+5 0.2137 0.6568 0.7584 1 0.0
H11 H+1 0.057 0.4053 0.9266 1 0.0
O11 O-2 -0.0518 -0.0528 0.6262 1 0.0
Na1 Na+1 0.0434 0.0987 0.8743 1 0.0
O9 O-2 0.7132 0.1077 0.5303 1 0.0
Na2 Na+1 0.5333 0.1977 0.5953 1 0.0
O5 O-2 0.2276 0.0843 0.1054 1 0.0
H1 H+1 0.1311 0.4381 0.6066 1 0.0
H9 H+1 0.7937 0.0891 0.5751 1 0.0
N2 N-3 0.427 0.8098 0.7896 1 0.0
O8 O-2 0.5079 0.155 0.8241 1 0.0
Cu1 Cu+2 0.5 0.5 0.5 1 0.0
H7 H+1 0.5968 0.2216 0.9017 1 0.0
H6 H+1 0.4267 0.1814 0.8253 1 0.0
H2 H+1 0.4543 0.8986 0.8172 1 0.0
O10 O-2 0.0369 0.3313 0.9731 1 0.0
P1 P+5 0.3375 0.416 0.7372 1 0.0
H10 H+1 -0.0614 0.3131 0.9721 1 0.0
H8 H+1 0.7687 0.1656 0.4815 1 0.0
P3 P+5 0.4131 0.2287 0.2124 1 0.0
N3 N-3 0.5324 0.5963 0.8458 1 0.0
O3 O-2 0.078 0.6836 0.6445 1 0.0
O1 O-2 0.3538 0.3488 0.5976 1 0.0
O6 O-2 0.4446 0.2842 0.3772 1 0.0
